data_2204845
loop_
_publ_author_name
'G. Y. S. K. Swamy'
'K. Ravikumar'
'Biswanath Das'
'G. Mahender'

_publ_section_title
(3<i>R</i>*,6<i>S</i>*,6<i>aR</i>*,9<i>S</i>*,9<i>aS</i>*)-6,6a,9-Trihydroxy-3,6,9a-trimethylperhydroazuleno[1,2-<i>b</i>]furan-2-one
_journal_issue 1
_journal_name_full 'Acta Crystallographica Section E'
_journal_page_first o121
_journal_page_last o123
_journal_paper_doi 10.1107/S1600536804032532
_journal_volume 61
_journal_year 2005
_chemical_formula_iupac 'C15 H24 O5'
_chemical_formula_moiety 'C15 H24 O5'
_chemical_formula_sum 'C15 H24 O5'
_chemical_formula_weight 284.34
_chemical_name_systematic
;
(3R,6S,6aR,9S,9aS)-6,6a,9-Trihydroxy-3,6,9a-
trimethylperhydroazuleno[1,2-b]furan-2-one
;
_space_group_IT_number 4
_symmetry_cell_setting monoclinic
_symmetry_space_group_name_Hall 'P 2yb'
_symmetry_space_group_name_H-M 'P 1 21 1'
_atom_sites_solution_hydrogens geom
_atom_sites_solution_primary direct
_atom_sites_solution_secondary difmap
_audit_creation_method SHELXL-97
_cell_angle_alpha 90.00
_cell_angle_beta 109.753(2)
_cell_angle_gamma 90.00
_cell_formula_units_Z 2
_cell_length_a 7.0046(8)
_cell_length_b 13.1146(14)
_cell_length_c 8.4316(9)
_cell_measurement_reflns_used 3140
_cell_measurement_temperature 273(2)
_cell_measurement_theta_max 55.95
_cell_measurement_theta_min 6.0
_cell_volume 728.97(14)
_computing_cell_refinement 'SAINT (Bruker, 2001)'
_computing_data_collection 'SMART (Bruker, 2001)'
_computing_data_reduction SAINT
_computing_molecular_graphics 'ORTEP3 (Farrugia, 1997) and PLATON (Spek, 2003)'
_computing_publication_material 'SHELXL97 and PARST (Nardelli, 1995)'
_computing_structure_refinement 'SHELXL97 (Sheldrick, 1997)'
_computing_structure_solution 'SHELXS97 (Sheldrick, 1997)'
_diffrn_ambient_temperature 273(2)
_diffrn_measured_fraction_theta_full 0.955
_diffrn_measured_fraction_theta_max 0.902
_diffrn_measurement_device 'Bruker Smart APEX'
_diffrn_measurement_device_type 'Bruker Smart APEX CCD area-detector'
_diffrn_measurement_method '\w scans'
_diffrn_radiation_monochromator graphite
_diffrn_radiation_source 'fine-focus sealed tube'
_diffrn_radiation_type MoK\a
_diffrn_radiation_wavelength 0.71073
_diffrn_reflns_av_R_equivalents 0.0199
_diffrn_reflns_av_sigmaI/netI 0.0203
_diffrn_reflns_limit_h_max 9
_diffrn_reflns_limit_h_min -8
_diffrn_reflns_limit_k_max 17
_diffrn_reflns_limit_k_min -16
_diffrn_reflns_limit_l_max 10
_diffrn_reflns_limit_l_min -11
_diffrn_reflns_number 4433
_diffrn_reflns_theta_full 25.00
_diffrn_reflns_theta_max 27.58
_diffrn_reflns_theta_min 2.57
_diffrn_standards_number 0
_exptl_absorpt_coefficient_mu 0.096
_exptl_absorpt_correction_type none
_exptl_crystal_colour colourless
_exptl_crystal_density_diffrn 1.295
_exptl_crystal_density_method 'not measured'
_exptl_crystal_description Needle
_exptl_crystal_F_000 308
_exptl_crystal_size_max 0.24
_exptl_crystal_size_mid 0.20
_exptl_crystal_size_min 0.14
_refine_diff_density_max 0.195
_refine_diff_density_min -0.189
_refine_ls_extinction_method none
_refine_ls_goodness_of_fit_ref 1.157
_refine_ls_hydrogen_treatment constr
_refine_ls_matrix_type full
_refine_ls_number_parameters 187
_refine_ls_number_reflns 1649
_refine_ls_number_restraints 1
_refine_ls_restrained_S_all 1.156
_refine_ls_R_factor_all 0.0374
_refine_ls_R_factor_gt 0.0368
_refine_ls_shift/su_max 0.000
_refine_ls_shift/su_mean 0.000
_refine_ls_structure_factor_coef Fsqd
_refine_ls_weighting_details 'calc w=1/[\s^2^(Fo^2^)+(0.072P)^2^+0.603P] where P=(Fo^2^+2Fc^2^)/3'
_refine_ls_weighting_scheme calc
_refine_ls_wR_factor_gt 0.0871
_refine_ls_wR_factor_ref 0.0874
_reflns_number_gt 1615
_reflns_number_total 1649
_reflns_threshold_expression I>2\s(I)
_cod_data_source_file bt6566.cif
_cod_data_source_block I
_cod_depositor_comments
;
The following automatic conversions were performed:
'_symmetry_cell_setting' value 'Monoclinic' changed to 'monoclinic'
according to '/home/saulius/struct/CIF-dictionaries/cif_core.dic'
dictionary named 'cif_core.dic' version 2.4.1 from
2010-06-29.

'_geom_bond_publ_flag' value 'Y' changed to 'y' according to
'/home/saulius/struct/CIF-dictionaries/cif_core.dic' dictionary named
'cif_core.dic' version 2.4.1 from 2010-06-29 (5
times).

'_geom_torsion_publ_flag' value 'Y' changed to 'y' according to
'/home/saulius/struct/CIF-dictionaries/cif_core.dic' dictionary named
'cif_core.dic' version 2.4.1 from 2010-06-29 (17 times).

Automatic conversion script
Id: cif_fix_enum 1527 2010-12-29 10:47:43Z saulius 

The following automatic conversions were performed:

'_symmetry_cell_setting' value 'Monoclinic' changed to 'monoclinic'
according to /home/saulius/struct/CIF-dictionaries/cif_core.dic
dictionary named 'cif_core.dic' version 2.4.1 from
2010-06-29.

'_geom_bond_publ_flag' value 'Y' changed to 'y'
according to /home/saulius/struct/CIF-dictionaries/cif_core.dic
dictionary named 'cif_core.dic' version 2.4.1 from 2010-06-29 (5
times).

'_geom_torsion_publ_flag' value 'Y' changed to 'y' according
to /home/saulius/struct/CIF-dictionaries/cif_core.dic dictionary
named 'cif_core.dic' version 2.4.1 from 2010-06-29 (17 times).

Automatic conversion script
Id: cif_fix_values 1715 2011-07-08 13:25:40Z adriana 
;
_cod_original_sg_symbol_H-M 'P 21'
_cod_database_code 2204845
_cod_database_fobs_code 2204845

loop_
_symmetry_equiv_pos_as_xyz
'x, y, z'
'-x, y+1/2, -z'

loop_
_atom_site_label
_atom_site_fract_x
_atom_site_fract_y
_atom_site_fract_z
_atom_site_U_iso_or_equiv
_atom_site_adp_type
_atom_site_calc_flag
_atom_site_refinement_flags
_atom_site_occupancy
_atom_site_type_symbol
O3 0.4154(3) 0.58066(12) 0.1796(2) 0.0464(4) Uani d . 1 O
H3 0.4085 0.6117 0.2619 0.070 Uiso calc R 1 H
O5 0.7294(3) 0.16126(12) 0.2463(2) 0.0489(4) Uani d . 1 O
O2 0.3381(2) 0.38911(12) 0.2134(2) 0.0455(4) Uani d . 1 O
H2 0.2680 0.4389 0.1721 0.068 Uiso calc R 1 H
C8 0.7567(3) 0.30168(15) 0.0766(3) 0.0343(4) Uani d . 1 C
H8 0.6712 0.2813 -0.0371 0.041 Uiso calc R 1 H
C5 0.5921(3) 0.51511(14) 0.2305(3) 0.0343(4) Uani d . 1 C
C4 0.5348(3) 0.42262(15) 0.3212(3) 0.0325(4) Uani d . 1 C
C9 0.6494(3) 0.26445(14) 0.1984(2) 0.0336(4) Uani d . 1 C
H9 0.5045 0.2581 0.1336 0.040 Uiso calc R 1 H
O1 0.6757(3) 0.18300(13) 0.5607(2) 0.0597(5) Uani d . 1 O
H1 0.7112 0.1444 0.4994 0.090 Uiso calc R 1 H
C7 0.7948(3) 0.41640(16) 0.0705(3) 0.0405(5) Uani d . 1 C
H7A 0.9079 0.4349 0.1700 0.049 Uiso calc R 1 H
H7B 0.8347 0.4303 -0.0269 0.049 Uiso calc R 1 H
C10 0.8923(4) 0.14212(19) 0.1983(3) 0.0509(6) Uani d . 1 C
O4 0.9740(4) 0.06046(16) 0.2231(3) 0.0791(7) Uani d . 1 O
C1 0.5594(4) 0.26461(17) 0.4629(3) 0.0441(5) Uani d . 1 C
H1A 0.4308 0.2375 0.3864 0.053 Uiso calc R 1 H
C14 0.8909(3) 0.34248(17) 0.4705(3) 0.0411(5) Uani d . 1 C
H14A 0.9563 0.2781 0.5063 0.062 Uiso calc R 1 H
H14B 0.8940 0.3817 0.5675 0.062 Uiso calc R 1 H
H14C 0.9606 0.3789 0.4078 0.062 Uiso calc R 1 H
C15 0.6687(3) 0.32442(14) 0.3581(2) 0.0319(4) Uani d . 1 C
C6 0.6148(3) 0.48453(16) 0.0614(3) 0.0387(4) Uani d . 1 C
H6A 0.4917 0.4498 -0.0055 0.046 Uiso calc R 1 H
H6B 0.6250 0.5464 0.0017 0.046 Uiso calc R 1 H
C13 0.7714(4) 0.57862(17) 0.3374(3) 0.0465(5) Uani d . 1 C
H13A 0.7860 0.6375 0.2747 0.070 Uiso calc R 1 H
H13B 0.8929 0.5384 0.3666 0.070 Uiso calc R 1 H
H13C 0.7485 0.6001 0.4383 0.070 Uiso calc R 1 H
C11 0.9483(3) 0.23610(18) 0.1232(3) 0.0447(5) Uani d . 1 C
H11 1.0549 0.2715 0.2125 0.054 Uiso calc R 1 H
C3 0.5146(4) 0.44758(18) 0.4943(3) 0.0470(5) Uani d . 1 C
H3A 0.6275 0.4891 0.5617 0.056 Uiso calc R 1 H
H3B 0.3891 0.4838 0.4800 0.056 Uiso calc R 1 H
C12 1.0300(4) 0.2139(2) -0.0201(4) 0.0595(7) Uani d . 1 C
H12A 1.1459 0.1698 0.0200 0.089 Uiso calc R 1 H
H12B 1.0690 0.2767 -0.0591 0.089 Uiso calc R 1 H
H12C 0.9266 0.1813 -0.1112 0.089 Uiso calc R 1 H
C2 0.5153(5) 0.3433(2) 0.5783(3) 0.0573(7) Uani d . 1 C
H2A 0.6190 0.3414 0.6889 0.069 Uiso calc R 1 H
H2B 0.3847 0.3302 0.5905 0.069 Uiso calc R 1 H

loop_
_atom_site_aniso_label
_atom_site_aniso_U_11
_atom_site_aniso_U_22
_atom_site_aniso_U_33
_atom_site_aniso_U_12
_atom_site_aniso_U_13
_atom_site_aniso_U_23
O3 0.0591(9) 0.0382(7) 0.0431(8) 0.0145(7) 0.0188(8) 0.0023(7)
O5 0.0686(10) 0.0285(7) 0.0517(9) 0.0025(7) 0.0229(8) 0.0006(7)
O2 0.0317(7) 0.0441(8) 0.0583(10) -0.0038(6) 0.0120(7) 0.0017(7)
C8 0.0359(8) 0.0355(9) 0.0333(10) -0.0005(7) 0.0141(8) -0.0044(8)
C5 0.0426(10) 0.0272(8) 0.0354(10) 0.0012(7) 0.0163(9) 0.0013(7)
C4 0.0343(8) 0.0299(8) 0.0349(10) -0.0032(7) 0.0139(8) -0.0004(7)
C9 0.0361(9) 0.0272(8) 0.0372(10) -0.0022(7) 0.0121(8) 0.0002(7)
O1 0.0922(14) 0.0391(9) 0.0554(11) 0.0027(9) 0.0350(10) 0.0167(8)
C7 0.0476(10) 0.0385(10) 0.0435(12) -0.0050(9) 0.0259(10) -0.0016(8)
C10 0.0576(13) 0.0433(12) 0.0454(13) 0.0106(10) 0.0090(11) -0.0071(10)
O4 0.0967(16) 0.0567(12) 0.0779(15) 0.0365(12) 0.0215(13) 0.0056(11)
C1 0.0566(12) 0.0377(10) 0.0442(12) -0.0062(9) 0.0249(11) 0.0080(9)
C14 0.0403(10) 0.0411(11) 0.0360(11) 0.0005(8) 0.0054(9) 0.0008(9)
C15 0.0371(8) 0.0283(8) 0.0314(9) -0.0032(7) 0.0129(8) 0.0030(7)
C6 0.0525(11) 0.0330(9) 0.0342(11) 0.0000(8) 0.0193(9) 0.0046(8)
C13 0.0577(13) 0.0340(10) 0.0502(13) -0.0115(10) 0.0215(11) -0.0042(9)
C11 0.0369(9) 0.0471(12) 0.0470(13) 0.0035(9) 0.0102(9) -0.0143(10)
C3 0.0636(13) 0.0408(11) 0.0469(12) 0.0005(10) 0.0321(11) 0.0008(10)
C12 0.0480(13) 0.0660(16) 0.0709(17) -0.0009(11) 0.0285(12) -0.0253(14)
C2 0.0798(18) 0.0538(14) 0.0528(14) 0.0035(12) 0.0415(14) 0.0104(12)

loop_
_atom_type_symbol
_atom_type_description
_atom_type_scat_dispersion_real
_atom_type_scat_dispersion_imag
_atom_type_scat_source
C C 0.0033 0.0016 'International Tables Vol C Tables 4.2.6.8 and 6.1.1.4'
H H 0.0000 0.0000 'International Tables Vol C Tables 4.2.6.8 and 6.1.1.4'
O O 0.0106 0.0060 'International Tables Vol C Tables 4.2.6.8 and 6.1.1.4'

loop_
_geom_angle_atom_site_label_1
_geom_angle_atom_site_label_2
_geom_angle_atom_site_label_3
_geom_angle
C5 O3 H3 109.5
C10 O5 C9 111.70(17)
C4 O2 H2 109.5
C11 C8 C7 114.41(17)
C11 C8 C9 103.50(17)
C7 C8 C9 117.58(16)
C11 C8 H8 106.9
C7 C8 H8 106.9
C9 C8 H8 106.9
O3 C5 C13 107.59(17)
O3 C5 C6 103.06(16)
C13 C5 C6 111.59(16)
O3 C5 C4 105.73(15)
C13 C5 C4 115.67(17)
C6 C5 C4 112.11(15)
O2 C4 C3 106.68(16)
O2 C4 C5 106.15(16)
C3 C4 C5 114.79(17)
O2 C4 C15 104.85(15)
C3 C4 C15 103.13(16)
C5 C4 C15 120.19(14)
O5 C9 C15 108.70(15)
O5 C9 C8 104.38(15)
C15 C9 C8 120.44(16)
O5 C9 H9 107.6
C15 C9 H9 107.6
C8 C9 H9 107.6
C1 O1 H1 109.5
C6 C7 C8 115.23(16)
C6 C7 H7A 108.5
C8 C7 H7A 108.5
C6 C7 H7B 108.5
C8 C7 H7B 108.5
H7A C7 H7B 107.5
O4 C10 O5 120.9(3)
O4 C10 C11 129.1(2)
O5 C10 C11 109.92(18)
O1 C1 C2 109.81(19)
O1 C1 C15 114.24(18)
C2 C1 C15 105.40(18)
O1 C1 H1A 109.1
C2 C1 H1A 109.1
C15 C1 H1A 109.1
C15 C14 H14A 109.5
C15 C14 H14B 109.5
H14A C14 H14B 109.5
C15 C14 H14C 109.5
H14A C14 H14C 109.5
H14B C14 H14C 109.5
C9 C15 C14 113.06(16)
C9 C15 C1 109.04(15)
C14 C15 C1 108.37(17)
C9 C15 C4 112.43(15)
C14 C15 C4 114.15(16)
C1 C15 C4 98.65(15)
C7 C6 C5 116.62(18)
C7 C6 H6A 108.1
C5 C6 H6A 108.1
C7 C6 H6B 108.1
C5 C6 H6B 108.1
H6A C6 H6B 107.3
C5 C13 H13A 109.5
C5 C13 H13B 109.5
H13A C13 H13B 109.5
C5 C13 H13C 109.5
H13A C13 H13C 109.5
H13B C13 H13C 109.5
C10 C11 C8 103.84(17)
C10 C11 C12 113.5(2)
C8 C11 C12 115.7(2)
C10 C11 H11 107.8
C8 C11 H11 107.8
C12 C11 H11 107.8
C2 C3 C4 104.99(18)
C2 C3 H3A 110.7
C4 C3 H3A 110.7
C2 C3 H3B 110.7
C4 C3 H3B 110.7
H3A C3 H3B 108.8
C11 C12 H12A 109.5
C11 C12 H12B 109.5
H12A C12 H12B 109.5
C11 C12 H12C 109.5
H12A C12 H12C 109.5
H12B C12 H12C 109.5
C1 C2 C3 106.17(17)
C1 C2 H2A 110.5
C3 C2 H2A 110.5
C1 C2 H2B 110.5
C3 C2 H2B 110.5
H2A C2 H2B 108.7

loop_
_geom_bond_atom_site_label_1
_geom_bond_atom_site_label_2
_geom_bond_distance
_geom_bond_publ_flag
O3 C5 1.448(2) y
O3 H3 0.8200 ?
O5 C10 1.357(3) y
O5 C9 1.468(2) y
O2 C4 1.439(2) y
O2 H2 0.8200 ?
C8 C11 1.529(3) ?
C8 C7 1.532(3) ?
C8 C9 1.543(3) ?
C8 H8 0.9800 ?
C5 C13 1.523(3) ?
C5 C6 1.540(3) ?
C5 C4 1.558(3) ?
C4 C3 1.548(3) ?
C4 C15 1.561(3) ?
C9 C15 1.525(3) ?
C9 H9 0.9800 ?
O1 C1 1.427(3) y
O1 H1 0.8200 ?
C7 C6 1.526(3) ?
C7 H7A 0.9700 ?
C7 H7B 0.9700 ?
C10 O4 1.199(3) ?
C10 C11 1.497(4) ?
C1 C2 1.520(3) ?
C1 C15 1.562(3) ?
C1 H1A 0.9800 ?
C14 C15 1.543(3) ?
C14 H14A 0.9600 ?
C14 H14B 0.9600 ?
C14 H14C 0.9600 ?
C6 H6A 0.9700 ?
C6 H6B 0.9700 ?
C13 H13A 0.9600 ?
C13 H13B 0.9600 ?
C13 H13C 0.9600 ?
C11 C12 1.530(3) ?
C11 H11 0.9800 ?
C3 C2 1.539(3) ?
C3 H3A 0.9700 ?
C3 H3B 0.9700 ?
C12 H12A 0.9600 ?
C12 H12B 0.9600 ?
C12 H12C 0.9600 ?
C2 H2A 0.9700 ?
C2 H2B 0.9700 ?

loop_
_geom_hbond_atom_site_label_D
_geom_hbond_atom_site_label_H
_geom_hbond_atom_site_label_A
_geom_hbond_site_symmetry_A
_geom_hbond_distance_DH
_geom_hbond_distance_HA
_geom_hbond_distance_DA
_geom_hbond_angle_DHA
O3 H3 O1 2_656 0.82 2.01 2.818(2) 167
O2 H2 O3 . 0.82 2.12 2.605(2) 118
O1 H1 O5 . 0.82 2.19 2.815(2) 133
C6 H6A O2 . 0.97 2.56 2.940(3) 104
C9 H9 O2 . 0.98 2.30 2.762(2) 108
C11 H11 O2 1_655 0.98 2.51 3.265(3) 134

loop_
_geom_torsion_atom_site_label_1
_geom_torsion_atom_site_label_2
_geom_torsion_atom_site_label_3
_geom_torsion_atom_site_label_4
_geom_torsion
_geom_torsion_publ_flag
O3 C5 C4 O2 47.78(19) ?
C13 C5 C4 O2 166.71(17) ?
C6 C5 C4 O2 -63.80(19) ?
O3 C5 C4 C3 -69.8(2) ?
C13 C5 C4 C3 49.1(2) ?
C6 C5 C4 C3 178.62(18) ?
O3 C5 C4 C15 166.27(16) ?
C13 C5 C4 C15 -74.8(2) ?
C6 C5 C4 C15 54.7(2) y
C10 O5 C9 C15 -117.59(19) ?
C10 O5 C9 C8 12.1(2) y
C11 C8 C9 O5 -22.9(2) y
C7 C8 C9 O5 -150.16(18) ?
C11 C8 C9 C15 99.37(19) ?
C7 C8 C9 C15 -27.8(3) y
C11 C8 C7 C6 -167.57(18) ?
C9 C8 C7 C6 -45.8(3) y
C9 O5 C10 O4 -178.0(2) ?
C9 O5 C10 C11 4.4(3) y
O5 C9 C15 C14 65.2(2) ?
C8 C9 C15 C14 -55.0(2) ?
O5 C9 C15 C1 -55.4(2) ?
C8 C9 C15 C1 -175.59(18) ?
O5 C9 C15 C4 -163.72(14) ?
C8 C9 C15 C4 76.1(2) y
O1 C1 C15 C9 80.2(2) ?
C2 C1 C15 C9 -159.20(19) ?
O1 C1 C15 C14 -43.3(2) ?
C2 C1 C15 C14 77.4(2) ?
O1 C1 C15 C4 -162.40(18) ?
C2 C1 C15 C4 -41.8(2) y
O2 C4 C15 C9 48.40(18) ?
C3 C4 C15 C9 159.91(16) ?
C5 C4 C15 C9 -70.8(2) y
O2 C4 C15 C14 178.89(15) ?
C3 C4 C15 C14 -69.59(19) ?
C5 C4 C15 C14 59.7(2) ?
O2 C4 C15 C1 -66.42(18) ?
C3 C4 C15 C1 45.09(19) y
C5 C4 C15 C1 174.42(17) ?
C8 C7 C6 C5 87.2(2) y
O3 C5 C6 C7 178.24(17) ?
C13 C5 C6 C7 63.1(2) ?
C4 C5 C6 C7 -68.5(2) y
O4 C10 C11 C8 163.5(3) ?
O5 C10 C11 C8 -19.2(3) y
O4 C10 C11 C12 37.0(4) ?
O5 C10 C11 C12 -145.7(2) ?
C7 C8 C11 C10 154.41(18) ?
C9 C8 C11 C10 25.2(2) y
C7 C8 C11 C12 -80.5(2) ?
C9 C8 C11 C12 150.3(2) ?
O2 C4 C3 C2 77.4(2) ?
C5 C4 C3 C2 -165.29(19) ?
C15 C4 C3 C2 -32.7(2) y
O1 C1 C2 C3 146.2(2) ?
C15 C1 C2 C3 22.7(3) y
C4 C3 C2 C1 6.3(3) y

loop_
_cod_related_entry_id
_cod_related_entry_database
_cod_related_entry_code
1 ChemSpider 10186460
